data_2017582
loop_
_publ_author_name
'Guzei, Ilia A.'
'Arachchige, Indika'
'Ivanov, Sergei A.'

_publ_section_title
;
 Two polymorphs of chlorido(cyclohexyldiphenylphosphine)gold(I)
;
_journal_coeditor_code SQ3235
_journal_issue 3
_journal_name_full 'Acta Crystallographica Section C'
_journal_page_first m55
_journal_page_last m57
_journal_paper_doi 10.1107/S0108270110001861
_journal_volume 66
_journal_year 2010
_chemical_formula_iupac '[Au Cl (C18 H21 P)]'
_chemical_formula_moiety 'C18 H21 Au Cl P'
_chemical_formula_sum 'C18 H21 Au Cl P'
_chemical_formula_weight 500.73
_chemical_name_systematic
;
chlorido(cyclohexyldiphenylphosphine)gold(I)
;
_space_group_IT_number 14
_symmetry_cell_setting monoclinic
_symmetry_space_group_name_Hall '-P 2yn'
_symmetry_space_group_name_H-M 'P 1 21/n 1'
_atom_sites_solution_hydrogens geom
_atom_sites_solution_primary direct
_atom_sites_solution_secondary difmap
_cell_angle_alpha 90.00
_cell_angle_beta 91.610(2)
_cell_angle_gamma 90.00
_cell_formula_units_Z 4
_cell_length_a 9.0059(4)
_cell_length_b 17.2762(7)
_cell_length_c 11.0719(4)
_cell_measurement_reflns_used 9926
_cell_measurement_temperature 100.0(10)
_cell_measurement_theta_max 30.57
_cell_measurement_theta_min 3.72
_cell_volume 1721.97(12)
_computing_cell_refinement 'SAINT (Bruker, 2009)'
_computing_data_collection 'APEX2 (Bruker, 2009)'
_computing_data_reduction 'SAINT (Bruker, 2009)'
_computing_molecular_graphics 'SHELXTL (Sheldrick, 2008)'
_computing_publication_material 'SHELXTL (Sheldrick, 2008)'
_computing_structure_refinement 'SHELXTL (Sheldrick, 2008), OLEX2 (Dolomanov <i>et al.</i>,  2009)'
_computing_structure_solution 'SHELXTL (Sheldrick, 2008)'
_diffrn_ambient_temperature 100.0(10)
_diffrn_measured_fraction_theta_full 0.996
_diffrn_measured_fraction_theta_max 0.996
_diffrn_measurement_device_type 'Bruker SMART APEXII area detector'
_diffrn_measurement_method '0.60\% \w and 0.6\% \f scans'
_diffrn_radiation_monochromator 'mirror optics'
_diffrn_radiation_type 'Mo K\a'
_diffrn_radiation_wavelength 0.71073
_diffrn_reflns_av_R_equivalents 0.0321
_diffrn_reflns_av_sigmaI/netI 0.0231
_diffrn_reflns_limit_h_max 12
_diffrn_reflns_limit_h_min -12
_diffrn_reflns_limit_k_max 24
_diffrn_reflns_limit_k_min -24
_diffrn_reflns_limit_l_max 15
_diffrn_reflns_limit_l_min -15
_diffrn_reflns_number 28496
_diffrn_reflns_theta_full 30.57
_diffrn_reflns_theta_max 30.57
_diffrn_reflns_theta_min 3.72
_exptl_absorpt_coefficient_mu 8.783
_exptl_absorpt_correction_T_max 0.1542
_exptl_absorpt_correction_T_min 0.1310
_exptl_absorpt_correction_type analytical
_exptl_absorpt_process_details
;
(SADABS; Bruker, 2009)
;
_exptl_crystal_colour colourless
_exptl_crystal_density_diffrn 1.931
_exptl_crystal_density_method 'not measured'
_exptl_crystal_description block
_exptl_crystal_F_000 960
_exptl_crystal_size_max 0.39
_exptl_crystal_size_mid 0.36
_exptl_crystal_size_min 0.34
_refine_diff_density_max 1.133
_refine_diff_density_min -1.010
_refine_ls_extinction_method none
_refine_ls_goodness_of_fit_ref 1.063
_refine_ls_hydrogen_treatment constr
_refine_ls_matrix_type full
_refine_ls_number_parameters 190
_refine_ls_number_reflns 5263
_refine_ls_number_restraints 0
_refine_ls_restrained_S_all 1.063
_refine_ls_R_factor_all 0.0201
_refine_ls_R_factor_gt 0.0170
_refine_ls_shift/su_max 0.001
_refine_ls_shift/su_mean 0.000
_refine_ls_structure_factor_coef Fsqd
_refine_ls_weighting_details 'calc w=1/[\s^2^(Fo^2^)+(0.0087P)^2^+1.6386P] where P=(Fo^2^+2Fc^2^)/3'
_refine_ls_weighting_scheme calc
_refine_ls_wR_factor_gt 0.0358
_refine_ls_wR_factor_ref 0.0366
_reflns_number_gt 4832
_reflns_number_total 5263
_reflns_threshold_expression I>2\s(I)
_cod_data_source_file sq3235.cif
_cod_data_source_block Is
_cod_original_sg_symbol_H-M 'P 21/n'
_cod_database_code 2017582
_cod_database_fobs_code 2017582

loop_
_symmetry_equiv_pos_as_xyz
'x, y, z'
'-x+1/2, y+1/2, -z+1/2'
'-x, -y, -z'
'x-1/2, -y-1/2, z-1/2'

loop_
_atom_site_type_symbol
_atom_site_label
_atom_site_fract_x
_atom_site_fract_y
_atom_site_fract_z
_atom_site_U_iso_or_equiv
_atom_site_adp_type
_atom_site_calc_flag
_atom_site_refinement_flags
_atom_site_occupancy
_atom_site_disorder_assembly
_atom_site_disorder_group
Au Au1 0.135506(8) 0.137210(4) 0.162402(6) 0.01344(3) Uani d . 1 . .
Cl Cl1 0.25743(6) 0.09305(3) -0.00258(4) 0.02139(10) Uani d . 1 . .
P P1 0.01962(6) 0.18529(3) 0.32235(4) 0.01262(9) Uani d . 1 . .
C C1 -0.1801(2) 0.17190(11) 0.30942(17) 0.0139(4) Uani d . 1 . .
C C2 -0.2412(3) 0.12995(12) 0.21214(19) 0.0179(4) Uani d . 1 . .
H H2 -0.1787 0.1110 0.1511 0.021 Uiso calc R 1 . .
C C3 -0.3928(3) 0.11584(13) 0.2045(2) 0.0209(4) Uani d . 1 . .
H H3 -0.4339 0.0872 0.1384 0.025 Uiso calc R 1 . .
C C4 -0.4841(3) 0.14344(13) 0.2931(2) 0.0221(4) Uani d . 1 . .
H H4 -0.5877 0.1330 0.2885 0.027 Uiso calc R 1 . .
C C5 -0.4248(3) 0.18636(15) 0.3887(2) 0.0241(5) Uani d . 1 . .
H H5 -0.4882 0.2062 0.4484 0.029 Uiso calc R 1 . .
C C6 -0.2734(2) 0.20037(13) 0.39738(19) 0.0191(4) Uani d . 1 . .
H H6 -0.2331 0.2294 0.4634 0.023 Uiso calc R 1 . .
C C7 0.0752(2) 0.14114(11) 0.46518(17) 0.0132(3) Uani d . 1 . .
C C8 0.1445(2) 0.06901(12) 0.46443(19) 0.0173(4) Uani d . 1 . .
H H8 0.1653 0.0449 0.3896 0.021 Uiso calc R 1 . .
C C9 0.1834(3) 0.03195(12) 0.5723(2) 0.0207(4) Uani d . 1 . .
H H9 0.2311 -0.0171 0.5712 0.025 Uiso calc R 1 . .
C C10 0.1524(2) 0.06681(13) 0.68155(19) 0.0205(4) Uani d . 1 . .
H H10 0.1770 0.0411 0.7553 0.025 Uiso calc R 1 . .
C C11 0.0854(3) 0.13903(13) 0.68351(19) 0.0204(4) Uani d . 1 . .
H H11 0.0659 0.1631 0.7586 0.025 Uiso calc R 1 . .
C C12 0.0467(2) 0.17637(12) 0.57590(18) 0.0174(4) Uani d . 1 . .
H H12 0.0008 0.2259 0.5776 0.021 Uiso calc R 1 . .
C C13 0.0531(2) 0.28916(11) 0.33926(18) 0.0147(4) Uani d . 1 . .
H H13 -0.0090 0.3093 0.4058 0.018 Uiso calc R 1 . .
C C14 0.2175(2) 0.30428(12) 0.37172(19) 0.0177(4) Uani d . 1 . .
H H14B 0.2429 0.2801 0.4507 0.021 Uiso calc R 1 . .
H H14A 0.2802 0.2802 0.3101 0.021 Uiso calc R 1 . .
C C15 0.2499(3) 0.39112(12) 0.3783(2) 0.0214(4) Uani d . 1 . .
H H15B 0.1962 0.4140 0.4464 0.026 Uiso calc R 1 . .
H H15A 0.3576 0.3992 0.3939 0.026 Uiso calc R 1 . .
C C16 0.2028(3) 0.43209(13) 0.2616(2) 0.0234(5) Uani d . 1 . .
H H16B 0.2193 0.4885 0.2709 0.028 Uiso calc R 1 . .
H H16A 0.2649 0.4136 0.1951 0.028 Uiso calc R 1 . .
C C17 0.0400(3) 0.41725(12) 0.2292(2) 0.0230(4) Uani d . 1 . .
H H17A 0.0146 0.4419 0.1506 0.028 Uiso calc R 1 . .
H H17B -0.0228 0.4409 0.2912 0.028 Uiso calc R 1 . .
C C18 0.0074(3) 0.33047(12) 0.2213(2) 0.0196(4) Uani d . 1 . .
H H18B 0.0623 0.3078 0.1536 0.024 Uiso calc R 1 . .
H H18A -0.1001 0.3225 0.2045 0.024 Uiso calc R 1 . .

loop_
_atom_site_aniso_label
_atom_site_aniso_U_11
_atom_site_aniso_U_22
_atom_site_aniso_U_33
_atom_site_aniso_U_12
_atom_site_aniso_U_13
_atom_site_aniso_U_23
Au1 0.01575(4) 0.01372(4) 0.01096(4) 0.00111(3) 0.00204(2) -0.00015(3)
Cl1 0.0275(3) 0.0227(2) 0.0144(2) 0.0020(2) 0.00741(18) -0.00141(18)
P1 0.0141(2) 0.0119(2) 0.0120(2) 0.00018(18) 0.00155(17) -0.00024(17)
C1 0.0154(9) 0.0118(8) 0.0144(9) 0.0000(7) -0.0003(7) 0.0025(7)
C2 0.0208(11) 0.0179(10) 0.0150(9) 0.0005(8) 0.0005(7) -0.0010(7)
C3 0.0207(11) 0.0203(10) 0.0214(10) -0.0036(8) -0.0047(8) -0.0003(8)
C4 0.0144(10) 0.0291(11) 0.0228(10) -0.0022(8) -0.0017(8) 0.0052(9)
C5 0.0168(11) 0.0367(13) 0.0191(10) 0.0034(9) 0.0042(8) -0.0012(9)
C6 0.0176(10) 0.0241(10) 0.0157(9) -0.0002(8) -0.0002(7) -0.0027(8)
C7 0.0123(9) 0.0142(9) 0.0132(8) -0.0010(7) 0.0013(7) 0.0005(7)
C8 0.0219(11) 0.0144(9) 0.0158(9) 0.0012(7) 0.0008(8) -0.0015(7)
C9 0.0243(11) 0.0159(9) 0.0218(10) 0.0022(8) -0.0031(8) 0.0016(8)
C10 0.0215(11) 0.0225(10) 0.0171(10) -0.0044(8) -0.0037(8) 0.0040(8)
C11 0.0201(11) 0.0272(11) 0.0142(9) -0.0023(9) 0.0012(8) -0.0030(8)
C12 0.0176(10) 0.0186(10) 0.0162(9) 0.0011(8) 0.0017(7) -0.0026(7)
C13 0.0150(10) 0.0128(8) 0.0163(9) 0.0011(7) 0.0028(7) 0.0000(7)
C14 0.0189(10) 0.0158(9) 0.0185(9) -0.0024(7) 0.0012(8) 0.0003(7)
C15 0.0266(12) 0.0168(10) 0.0208(10) -0.0062(8) 0.0016(8) -0.0018(8)
C16 0.0329(13) 0.0152(10) 0.0225(11) -0.0052(9) 0.0079(9) 0.0014(8)
C17 0.0263(12) 0.0155(10) 0.0275(11) 0.0021(8) 0.0056(9) 0.0054(8)
C18 0.0217(11) 0.0146(9) 0.0224(10) 0.0002(8) -0.0004(8) 0.0047(8)

loop_
_atom_type_symbol
_atom_type_description
_atom_type_scat_dispersion_real
_atom_type_scat_dispersion_imag
_atom_type_scat_source
C C 0.0033 0.0016 'International Tables Vol C Tables 4.2.6.8 and 6.1.1.4'
H H 0.0000 0.0000 'International Tables Vol C Tables 4.2.6.8 and 6.1.1.4'
P P 0.1023 0.0942 'International Tables Vol C Tables 4.2.6.8 and 6.1.1.4'
Au Au -2.0133 8.8022 'International Tables Vol C Tables 4.2.6.8 and 6.1.1.4'
Cl Cl 0.1484 0.1585 'International Tables Vol C Tables 4.2.6.8 and 6.1.1.4'

loop_
_geom_angle_atom_site_label_1
_geom_angle_atom_site_label_2
_geom_angle_atom_site_label_3
_geom_angle_site_symmetry_1
_geom_angle_site_symmetry_3
_geom_angle
_geom_angle_publ_flag
P1 Au1 Cl1 . . 177.668(19) ?
C7 P1 C1 . . 105.30(9) ?
C7 P1 C13 . . 106.42(9) ?
C1 P1 C13 . . 107.05(9) ?
C7 P1 Au1 . . 114.21(7) ?
C1 P1 Au1 . . 111.90(7) ?
C13 P1 Au1 . . 111.45(7) ?
C6 C1 C2 . . 119.29(19) ?
C6 C1 P1 . . 121.03(15) ?
C2 C1 P1 . . 119.64(16) ?
C3 C2 C1 . . 120.2(2) ?
C3 C2 H2 . . 119.9 ?
C1 C2 H2 . . 119.9 ?
C4 C3 C2 . . 120.0(2) ?
C4 C3 H3 . . 120.0 ?
C2 C3 H3 . . 120.0 ?
C3 C4 C5 . . 120.1(2) ?
C3 C4 H4 . . 119.9 ?
C5 C4 H4 . . 119.9 ?
C4 C5 C6 . . 120.2(2) ?
C4 C5 H5 . . 119.9 ?
C6 C5 H5 . . 119.9 ?
C5 C6 C1 . . 120.1(2) ?
C5 C6 H6 . . 120.0 ?
C1 C6 H6 . . 120.0 ?
C8 C7 C12 . . 119.17(18) ?
C8 C7 P1 . . 118.91(15) ?
C12 C7 P1 . . 121.89(15) ?
C9 C8 C7 . . 120.55(19) ?
C9 C8 H8 . . 119.7 ?
C7 C8 H8 . . 119.7 ?
C10 C9 C8 . . 119.8(2) ?
C10 C9 H9 . . 120.1 ?
C8 C9 H9 . . 120.1 ?
C9 C10 C11 . . 120.2(2) ?
C9 C10 H10 . . 119.9 ?
C11 C10 H10 . . 119.9 ?
C10 C11 C12 . . 120.2(2) ?
C10 C11 H11 . . 119.9 ?
C12 C11 H11 . . 119.9 ?
C11 C12 C7 . . 120.1(2) ?
C11 C12 H12 . . 120.0 ?
C7 C12 H12 . . 120.0 ?
C18 C13 C14 . . 110.72(17) ?
C18 C13 P1 . . 109.25(14) ?
C14 C13 P1 . . 110.24(13) ?
C18 C13 H13 . . 108.9 ?
C14 C13 H13 . . 108.9 ?
P1 C13 H13 . . 108.9 ?
C15 C14 C13 . . 111.07(17) ?
C15 C14 H14B . . 109.4 ?
C13 C14 H14B . . 109.4 ?
C15 C14 H14A . . 109.4 ?
C13 C14 H14A . . 109.4 ?
H14B C14 H14A . . 108.0 ?
C16 C15 C14 . . 111.53(17) ?
C16 C15 H15B . . 109.3 ?
C14 C15 H15B . . 109.3 ?
C16 C15 H15A . . 109.3 ?
C14 C15 H15A . . 109.3 ?
H15B C15 H15A . . 108.0 ?
C17 C16 C15 . . 111.42(18) ?
C17 C16 H16B . . 109.3 ?
C15 C16 H16B . . 109.3 ?
C17 C16 H16A . . 109.3 ?
C15 C16 H16A . . 109.3 ?
H16B C16 H16A . . 108.0 ?
C16 C17 C18 . . 111.16(18) ?
C16 C17 H17A . . 109.4 ?
C18 C17 H17A . . 109.4 ?
C16 C17 H17B . . 109.4 ?
C18 C17 H17B . . 109.4 ?
H17A C17 H17B . . 108.0 ?
C17 C18 C13 . . 111.12(18) ?
C17 C18 H18B . . 109.4 ?
C13 C18 H18B . . 109.4 ?
C17 C18 H18A . . 109.4 ?
C13 C18 H18A . . 109.4 ?
H18B C18 H18A . . 108.0 ?

loop_
_geom_bond_atom_site_label_1
_geom_bond_atom_site_label_2
_geom_bond_site_symmetry_2
_geom_bond_distance
_geom_bond_publ_flag
Au1 P1 . 2.2403(5) ?
Au1 Cl1 . 2.2885(5) ?
P1 C7 . 1.814(2) ?
P1 C1 . 1.815(2) ?
P1 C13 . 1.828(2) ?
C1 C6 . 1.394(3) ?
C1 C2 . 1.398(3) ?
C2 C3 . 1.387(3) ?
C2 H2 . 0.9500 ?
C3 C4 . 1.382(3) ?
C3 H3 . 0.9500 ?
C4 C5 . 1.387(3) ?
C4 H4 . 0.9500 ?
C5 C6 . 1.385(3) ?
C5 H5 . 0.9500 ?
C6 H6 . 0.9500 ?
C7 C8 . 1.394(3) ?
C7 C12 . 1.399(3) ?
C8 C9 . 1.392(3) ?
C8 H8 . 0.9500 ?
C9 C10 . 1.386(3) ?
C9 H9 . 0.9500 ?
C10 C11 . 1.386(3) ?
C10 H10 . 0.9500 ?
C11 C12 . 1.391(3) ?
C11 H11 . 0.9500 ?
C12 H12 . 0.9500 ?
C13 C18 . 1.535(3) ?
C13 C14 . 1.536(3) ?
C13 H13 . 1.0000 ?
C14 C15 . 1.530(3) ?
C14 H14B . 0.9900 ?
C14 H14A . 0.9900 ?
C15 C16 . 1.523(3) ?
C15 H15B . 0.9900 ?
C15 H15A . 0.9900 ?
C16 C17 . 1.522(3) ?
C16 H16B . 0.9900 ?
C16 H16A . 0.9900 ?
C17 C18 . 1.530(3) ?
C17 H17A . 0.9900 ?
C17 H17B . 0.9900 ?
C18 H18B . 0.9900 ?
C18 H18A . 0.9900 ?

loop_
_geom_torsion_atom_site_label_1
_geom_torsion_atom_site_label_2
_geom_torsion_atom_site_label_3
_geom_torsion_atom_site_label_4
_geom_torsion_site_symmetry_1
_geom_torsion_site_symmetry_2
_geom_torsion_site_symmetry_3
_geom_torsion_site_symmetry_4
_geom_torsion
_geom_torsion_publ_flag
C7 P1 C1 C6 . . . . 57.84(19) ?
C13 P1 C1 C6 . . . . -55.15(19) ?
Au1 P1 C1 C6 . . . . -177.53(15) ?
C7 P1 C1 C2 . . . . -119.78(17) ?
C13 P1 C1 C2 . . . . 127.24(16) ?
Au1 P1 C1 C2 . . . . 4.85(18) ?
C6 C1 C2 C3 . . . . -1.0(3) ?
P1 C1 C2 C3 . . . . 176.64(16) ?
C1 C2 C3 C4 . . . . 0.2(3) ?
C2 C3 C4 C5 . . . . 1.1(3) ?
C3 C4 C5 C6 . . . . -1.4(4) ?
C4 C5 C6 C1 . . . . 0.5(3) ?
C2 C1 C6 C5 . . . . 0.7(3) ?
P1 C1 C6 C5 . . . . -176.95(17) ?
C1 P1 C7 C8 . . . . 103.74(18) ?
C13 P1 C7 C8 . . . . -142.83(17) ?
Au1 P1 C7 C8 . . . . -19.42(19) ?
C1 P1 C7 C12 . . . . -74.36(19) ?
C13 P1 C7 C12 . . . . 39.1(2) ?
Au1 P1 C7 C12 . . . . 162.48(15) ?
C12 C7 C8 C9 . . . . 0.7(3) ?
P1 C7 C8 C9 . . . . -177.45(17) ?
C7 C8 C9 C10 . . . . 0.4(3) ?
C8 C9 C10 C11 . . . . -1.3(3) ?
C9 C10 C11 C12 . . . . 1.1(3) ?
C10 C11 C12 C7 . . . . 0.0(3) ?
C8 C7 C12 C11 . . . . -0.9(3) ?
P1 C7 C12 C11 . . . . 177.21(17) ?
C7 P1 C13 C18 . . . . -179.68(14) ?
C1 P1 C13 C18 . . . . -67.45(16) ?
Au1 P1 C13 C18 . . . . 55.21(15) ?
C7 P1 C13 C14 . . . . 58.44(16) ?
C1 P1 C13 C14 . . . . 170.66(14) ?
Au1 P1 C13 C14 . . . . -66.67(14) ?
C18 C13 C14 C15 . . . . 55.3(2) ?
P1 C13 C14 C15 . . . . 176.34(14) ?
C13 C14 C15 C16 . . . . -55.2(2) ?
C14 C15 C16 C17 . . . . 55.4(3) ?
C15 C16 C17 C18 . . . . -55.6(2) ?
C16 C17 C18 C13 . . . . 56.0(2) ?
C14 C13 C18 C17 . . . . -55.8(2) ?
P1 C13 C18 C17 . . . . -177.43(15) ?
